data_7111896
loop_
_publ_author_name
'Sergio S. Rozenel'
'Rosa Padilla'
'Clement Camp'
'John Arnold'

_publ_section_title
;
 Unusual activation of H2 by reduced cobalt complexes supported by a PNP
 pincer ligand
;
_journal_name_full Chem.Commun.
_journal_page_first 2612
_journal_paper_doi 10.1039/c3cc46018e
_journal_volume 50
_journal_year 2014
_chemical_formula_moiety 'C16 H39 Cl Co N P2'
_chemical_formula_sum 'C16 H39 Cl Co N P2'
_chemical_formula_weight 401.80
_chemical_name_systematic
;
 ?
;
_space_group_IT_number 2
_symmetry_cell_setting triclinic
_symmetry_space_group_name_Hall '-P 1'
_symmetry_space_group_name_H-M 'P -1'
_atom_sites_solution_hydrogens geom
_atom_sites_solution_primary direct
_atom_sites_solution_secondary difmap
_audit_creation_method SHELXL-97
_cell_angle_alpha 62.877(7)
_cell_angle_beta 86.128(8)
_cell_angle_gamma 85.906(8)
_cell_formula_units_Z 4
_cell_length_a 10.526(6)
_cell_length_b 15.026(8)
_cell_length_c 15.316(8)
_cell_measurement_reflns_used 9806
_cell_measurement_temperature 100(2)
_cell_measurement_theta_max 25.51
_cell_measurement_theta_min 2.40
_cell_volume 2149(2)
_computing_cell_refinement 'Bruker SAINT'
_computing_data_collection 'Bruker APEX2'
_computing_data_reduction 'Bruker SAINT'
_computing_molecular_graphics ORTEP-32
_computing_publication_material WinGX
_computing_structure_refinement 'SHELXL-97 (Sheldrick, 2008)'
_computing_structure_solution Sir-97
_diffrn_ambient_temperature 100(2)
_diffrn_detector_area_resol_mean 8.366
_diffrn_measured_fraction_theta_full 0.997
_diffrn_measured_fraction_theta_max 0.991
_diffrn_measurement_device_type 'Bruker APEX-II CCD'
_diffrn_measurement_method '\f and \w scans'
_diffrn_radiation_monochromator 'QUAZAR multilayer mirrors'
_diffrn_radiation_source 'microfocus sealed tube'
_diffrn_radiation_type MoK\a
_diffrn_radiation_wavelength 0.71073
_diffrn_reflns_av_R_equivalents 0.0363
_diffrn_reflns_av_sigmaI/netI 0.0251
_diffrn_reflns_limit_h_max 12
_diffrn_reflns_limit_h_min -12
_diffrn_reflns_limit_k_max 18
_diffrn_reflns_limit_k_min -18
_diffrn_reflns_limit_l_max 18
_diffrn_reflns_limit_l_min -18
_diffrn_reflns_number 47974
_diffrn_reflns_theta_full 25.00
_diffrn_reflns_theta_max 25.54
_diffrn_reflns_theta_min 1.49
_exptl_absorpt_coefficient_mu 1.068
_exptl_absorpt_correction_T_max 0.791
_exptl_absorpt_correction_T_min 0.733
_exptl_absorpt_correction_type multi-scan
_exptl_absorpt_process_details SADABS
_exptl_crystal_colour yellow
_exptl_crystal_density_diffrn 1.242
_exptl_crystal_density_method 'not measured'
_exptl_crystal_description block
_exptl_crystal_F_000 864
_exptl_crystal_size_max 0.30
_exptl_crystal_size_mid 0.27
_exptl_crystal_size_min 0.22
_refine_diff_density_max 1.285
_refine_diff_density_min -0.535
_refine_diff_density_rms 0.069
_refine_ls_extinction_method none
_refine_ls_goodness_of_fit_ref 1.123
_refine_ls_hydrogen_treatment mixed
_refine_ls_matrix_type full
_refine_ls_number_parameters 411
_refine_ls_number_reflns 7961
_refine_ls_number_restraints 0
_refine_ls_restrained_S_all 1.123
_refine_ls_R_factor_all 0.0516
_refine_ls_R_factor_gt 0.0420
_refine_ls_shift/su_max 0.001
_refine_ls_shift/su_mean 0.000
_refine_ls_structure_factor_coef Fsqd
_refine_ls_weighting_details 'calc w=1/[\s^2^(Fo^2^)+(0.0328P)^2^+4.0597P] where P=(Fo^2^+2Fc^2^)/3'
_refine_ls_weighting_scheme calc
_refine_ls_wR_factor_gt 0.1038
_refine_ls_wR_factor_ref 0.1096
_reflns_number_gt 6800
_reflns_number_total 8032
_reflns_threshold_expression >2sigma(I)
_cod_data_source_file c3cc46018e.txt
_cod_data_source_block PNPCoH2Cl
_cod_original_sg_symbol_H-M P-1
_cod_database_code 7111896

loop_
_symmetry_equiv_pos_as_xyz
'x, y, z'
'-x, -y, -z'

loop_
_atom_site_label
_atom_site_type_symbol
_atom_site_fract_x
_atom_site_fract_y
_atom_site_fract_z
_atom_site_U_iso_or_equiv
_atom_site_adp_type
_atom_site_occupancy
_atom_site_symmetry_multiplicity
_atom_site_calc_flag
_atom_site_refinement_flags
Co2 Co 0.56311(4) 0.16457(3) 0.56065(3) 0.02977(12) Uani 1 1 d .
Co1 Co 0.95735(4) 0.67010(3) 0.06453(3) 0.02926(12) Uani 1 1 d .
P1 P 1.12773(9) 0.64733(7) 0.14270(6) 0.0328(2) Uani 1 1 d .
Cl1 Cl 0.92236(8) 0.50016(6) 0.13216(6) 0.03546(19) Uani 1 1 d .
P4 P 0.38228(9) 0.14417(7) 0.63790(6) 0.0338(2) Uani 1 1 d .
P3 P 0.72792(9) 0.21361(7) 0.46479(6) 0.0341(2) Uani 1 1 d .
P2 P 0.80284(8) 0.71761(7) -0.03365(6) 0.03170(19) Uani 1 1 d .
Cl2 Cl 0.61595(9) -0.00543(6) 0.61652(6) 0.0393(2) Uani 1 1 d .
N1 N 1.0685(3) 0.6622(2) -0.04634(19) 0.0314(6) Uani 1 1 d .
H1 H 1.0653 0.5982 -0.0374 0.038 Uiso 1 1 calc R
N2 N 0.4720(3) 0.1695(2) 0.44533(19) 0.0315(6) Uani 1 1 d .
H2 H 0.4752 0.1055 0.4534 0.038 Uiso 1 1 calc R
C17 C 0.5335(4) 0.2295(3) 0.3488(2) 0.0395(8) Uani 1 1 d .
H17A H 0.5127 0.3000 0.3282 0.047 Uiso 1 1 calc R
H17B H 0.5020 0.2121 0.3007 0.047 Uiso 1 1 calc R
C1 C 1.0194(3) 0.7267(3) -0.1444(2) 0.0380(8) Uani 1 1 d .
H1A H 1.0639 0.7093 -0.1924 0.046 Uiso 1 1 calc R
H1B H 1.0342 0.7962 -0.1628 0.046 Uiso 1 1 calc R
C2 C 0.8783(3) 0.7135(3) -0.1435(2) 0.0376(8) Uani 1 1 d .
H2A H 0.8644 0.6499 -0.1423 0.045 Uiso 1 1 calc R
H2B H 0.8415 0.7665 -0.2021 0.045 Uiso 1 1 calc R
C18 C 0.6761(4) 0.2106(3) 0.3537(2) 0.0434(9) Uani 1 1 d .
H18A H 0.7177 0.2616 0.2958 0.052 Uiso 1 1 calc R
H18B H 0.6991 0.1459 0.3561 0.052 Uiso 1 1 calc R
C10 C 1.2466(3) 0.6235(3) 0.0616(3) 0.0424(9) Uani 1 1 d .
H10A H 1.3286 0.6465 0.0661 0.051 Uiso 1 1 calc R
H10B H 1.2560 0.5522 0.0814 0.051 Uiso 1 1 calc R
C3 C 0.7294(4) 0.8443(3) -0.0787(3) 0.0414(8) Uani 1 1 d .
H3 H 0.6586 0.8491 -0.1192 0.050 Uiso 1 1 calc R
C30 C 0.3518(4) 0.0240(3) 0.7464(3) 0.0436(9) Uani 1 1 d .
H30 H 0.3776 -0.0281 0.7262 0.052 Uiso 1 1 calc R
C32 C 0.4348(4) 0.0057(3) 0.8294(3) 0.0513(10) Uani 1 1 d .
H32A H 0.4086 0.0514 0.8558 0.077 Uiso 1 1 calc R
H32B H 0.5220 0.0160 0.8056 0.077 Uiso 1 1 calc R
H32C H 0.4271 -0.0618 0.8798 0.077 Uiso 1 1 calc R
C26 C 0.2780(3) 0.1397(3) 0.5489(3) 0.0424(9) Uani 1 1 d .
H26A H 0.2698 0.0709 0.5618 0.051 Uiso 1 1 calc R
H26B H 0.1938 0.1678 0.5547 0.051 Uiso 1 1 calc R
C6 C 0.6721(3) 0.6327(3) -0.0050(3) 0.0388(8) Uani 1 1 d .
H6 H 0.7128 0.5694 0.0015 0.047 Uiso 1 1 calc R
C9 C 1.2035(3) 0.6785(3) -0.0430(3) 0.0421(9) Uani 1 1 d .
H9A H 1.2156 0.7495 -0.0686 0.051 Uiso 1 1 calc R
H9B H 1.2544 0.6545 -0.0839 0.051 Uiso 1 1 calc R
C14 C 1.1537(4) 0.5325(3) 0.2597(3) 0.0428(9) Uani 1 1 d .
H14 H 1.1415 0.4763 0.2458 0.051 Uiso 1 1 calc R
C25 C 0.3351(3) 0.1993(3) 0.4466(3) 0.0393(8) Uani 1 1 d .
H25A H 0.2914 0.1865 0.4000 0.047 Uiso 1 1 calc R
H25B H 0.3252 0.2703 0.4280 0.047 Uiso 1 1 calc R
C16 C 1.0536(4) 0.5251(3) 0.3375(3) 0.0519(10) Uani 1 1 d .
H16A H 1.0628 0.4609 0.3938 0.078 Uiso 1 1 calc R
H16B H 0.9705 0.5328 0.3121 0.078 Uiso 1 1 calc R
H16C H 1.0637 0.5769 0.3564 0.078 Uiso 1 1 calc R
C24 C 0.9193(4) 0.1030(4) 0.5946(3) 0.0529(11) Uani 1 1 d .
H24A H 0.9800 0.0473 0.6136 0.079 Uiso 1 1 calc R
H24B H 0.8486 0.0856 0.6415 0.079 Uiso 1 1 calc R
H24C H 0.9591 0.1595 0.5925 0.079 Uiso 1 1 calc R
C22 C 0.8721(4) 0.1294(3) 0.4939(3) 0.0465(9) Uani 1 1 d .
H22 H 0.8448 0.0665 0.4982 0.056 Uiso 1 1 calc R
C27 C 0.3115(4) 0.2403(3) 0.6723(3) 0.0512(10) Uani 1 1 d .
H27 H 0.2427 0.2102 0.7216 0.061 Uiso 1 1 calc R
C19 C 0.7828(4) 0.3400(3) 0.4234(3) 0.0469(9) Uani 1 1 d .
H19 H 0.8622 0.3463 0.3841 0.056 Uiso 1 1 calc R
C11 C 1.1846(4) 0.7489(3) 0.1625(3) 0.0496(10) Uani 1 1 d .
H11 H 1.2528 0.7208 0.2095 0.060 Uiso 1 1 calc R
C7 C 0.5761(4) 0.6631(4) -0.0850(3) 0.0580(11) Uani 1 1 d .
H7A H 0.5182 0.6105 -0.0672 0.087 Uiso 1 1 calc R
H7B H 0.6204 0.6749 -0.1459 0.087 Uiso 1 1 calc R
H7C H 0.5293 0.7232 -0.0924 0.087 Uiso 1 1 calc R
C13 C 1.0790(5) 0.7913(3) 0.2071(3) 0.0666(13) Uani 1 1 d .
H13A H 1.1127 0.8401 0.2224 0.100 Uiso 1 1 calc R
H13B H 1.0448 0.7382 0.2661 0.100 Uiso 1 1 calc R
H13C H 1.0127 0.8225 0.1612 0.100 Uiso 1 1 calc R
C15 C 1.2869(4) 0.5174(4) 0.2959(3) 0.0637(13) Uani 1 1 d .
H15A H 1.3020 0.5682 0.3150 0.096 Uiso 1 1 calc R
H15B H 1.3472 0.5216 0.2444 0.096 Uiso 1 1 calc R
H15C H 1.2963 0.4526 0.3513 0.096 Uiso 1 1 calc R
C8 C 0.6062(4) 0.6082(3) 0.0944(3) 0.0480(9) Uani 1 1 d .
H8A H 0.5553 0.6654 0.0904 0.072 Uiso 1 1 calc R
H8B H 0.6692 0.5907 0.1428 0.072 Uiso 1 1 calc R
H8C H 0.5525 0.5528 0.1128 0.072 Uiso 1 1 calc R
C20 C 0.6865(5) 0.4194(3) 0.3591(3) 0.0631(13) Uani 1 1 d .
H20A H 0.6102 0.4182 0.3976 0.095 Uiso 1 1 calc R
H20B H 0.6665 0.4059 0.3061 0.095 Uiso 1 1 calc R
H20C H 0.7218 0.4841 0.3330 0.095 Uiso 1 1 calc R
C21 C 0.8112(5) 0.3570(3) 0.5106(3) 0.0651(13) Uani 1 1 d .
H21A H 0.8356 0.4246 0.4876 0.098 Uiso 1 1 calc R
H21B H 0.8795 0.3116 0.5460 0.098 Uiso 1 1 calc R
H21C H 0.7365 0.3455 0.5532 0.098 Uiso 1 1 calc R
C12 C 1.2393(6) 0.8315(4) 0.0693(4) 0.0772(16) Uani 1 1 d .
H12A H 1.1747 0.8596 0.0215 0.116 Uiso 1 1 calc R
H12B H 1.3096 0.8046 0.0441 0.116 Uiso 1 1 calc R
H12C H 1.2682 0.8827 0.0832 0.116 Uiso 1 1 calc R
C28 C 0.4105(5) 0.2733(3) 0.7186(3) 0.0682(14) Uani 1 1 d .
H28A H 0.4764 0.3068 0.6705 0.102 Uiso 1 1 calc R
H28B H 0.4469 0.2157 0.7725 0.102 Uiso 1 1 calc R
H28C H 0.3703 0.3182 0.7421 0.102 Uiso 1 1 calc R
C4 C 0.8204(5) 0.9239(3) -0.1421(3) 0.0610(12) Uani 1 1 d .
H4A H 0.7774 0.9886 -0.1649 0.092 Uiso 1 1 calc R
H4B H 0.8501 0.9132 -0.1974 0.092 Uiso 1 1 calc R
H4C H 0.8916 0.9205 -0.1046 0.092 Uiso 1 1 calc R
C29 C 0.2545(6) 0.3308(3) 0.5855(4) 0.0750(15) Uani 1 1 d .
H29A H 0.2150 0.3771 0.6074 0.112 Uiso 1 1 calc R
H29B H 0.1919 0.3094 0.5572 0.112 Uiso 1 1 calc R
H29C H 0.3208 0.3630 0.5371 0.112 Uiso 1 1 calc R
C5 C 0.6741(4) 0.8641(3) 0.0059(3) 0.0543(11) Uani 1 1 d .
H5A H 0.7403 0.8551 0.0497 0.081 Uiso 1 1 calc R
H5B H 0.6084 0.8182 0.0409 0.081 Uiso 1 1 calc R
H5C H 0.6387 0.9315 -0.0197 0.081 Uiso 1 1 calc R
C23 C 0.9794(4) 0.1617(4) 0.4164(3) 0.0709(15) Uani 1 1 d .
H23A H 1.0088 0.2245 0.4073 0.106 Uiso 1 1 calc R
H23B H 0.9490 0.1691 0.3557 0.106 Uiso 1 1 calc R
H23C H 1.0482 0.1120 0.4372 0.106 Uiso 1 1 calc R
C31 C 0.2127(4) 0.0085(4) 0.7800(4) 0.0726(15) Uani 1 1 d .
H31A H 0.2036 -0.0586 0.8312 0.109 Uiso 1 1 calc R
H31B H 0.1627 0.0189 0.7257 0.109 Uiso 1 1 calc R
H31C H 0.1837 0.0552 0.8046 0.109 Uiso 1 1 calc R
H104 H 0.886(3) 0.687(2) 0.134(2) 0.033(9) Uiso 1 1 d .
H101 H 0.531(4) 0.271(3) 0.529(3) 0.046(11) Uiso 1 1 d .
H102 H 0.620(4) 0.167(3) 0.639(3) 0.043(10) Uiso 1 1 d .
H103 H 0.973(4) 0.775(3) 0.029(3) 0.059(12) Uiso 1 1 d .

loop_
_atom_site_aniso_label
_atom_site_aniso_U_11
_atom_site_aniso_U_22
_atom_site_aniso_U_33
_atom_site_aniso_U_23
_atom_site_aniso_U_13
_atom_site_aniso_U_12
Co2 0.0309(2) 0.0314(2) 0.0241(2) -0.00953(18) -0.00172(17) -0.00478(18)
Co1 0.0289(2) 0.0324(2) 0.0235(2) -0.01028(18) -0.00056(17) -0.00034(18)
P1 0.0307(5) 0.0360(5) 0.0285(4) -0.0115(4) -0.0016(3) -0.0046(4)
Cl1 0.0378(5) 0.0347(4) 0.0315(4) -0.0131(3) 0.0000(3) -0.0026(3)
P4 0.0322(5) 0.0323(4) 0.0315(4) -0.0101(4) -0.0009(4) 0.0010(4)
P3 0.0311(5) 0.0436(5) 0.0238(4) -0.0112(4) -0.0011(3) -0.0072(4)
P2 0.0317(5) 0.0352(5) 0.0247(4) -0.0110(3) -0.0029(3) 0.0037(4)
Cl2 0.0418(5) 0.0347(4) 0.0412(5) -0.0166(4) -0.0083(4) 0.0007(4)
N1 0.0309(15) 0.0338(14) 0.0263(13) -0.0110(12) 0.0018(11) -0.0033(12)
N2 0.0342(16) 0.0295(14) 0.0279(13) -0.0099(11) -0.0052(12) -0.0019(12)
C17 0.043(2) 0.046(2) 0.0255(16) -0.0116(15) -0.0054(15) -0.0042(16)
C1 0.043(2) 0.0392(19) 0.0223(15) -0.0068(14) 0.0012(14) 0.0006(16)
C2 0.040(2) 0.044(2) 0.0246(16) -0.0130(15) -0.0030(14) 0.0060(16)
C18 0.043(2) 0.059(2) 0.0269(17) -0.0189(17) -0.0012(15) -0.0022(18)
C10 0.0313(19) 0.053(2) 0.041(2) -0.0193(18) -0.0008(16) -0.0015(16)
C3 0.046(2) 0.040(2) 0.0336(18) -0.0131(16) -0.0086(16) 0.0110(16)
C30 0.037(2) 0.038(2) 0.041(2) -0.0057(16) 0.0024(16) -0.0052(16)
C32 0.048(2) 0.047(2) 0.037(2) -0.0018(17) 0.0005(18) 0.0049(18)
C26 0.0304(19) 0.047(2) 0.044(2) -0.0153(17) -0.0049(16) -0.0018(16)
C6 0.0322(19) 0.047(2) 0.0364(18) -0.0181(16) -0.0063(15) -0.0005(16)
C9 0.032(2) 0.055(2) 0.0333(18) -0.0154(17) 0.0033(15) -0.0035(17)
C14 0.043(2) 0.043(2) 0.0343(18) -0.0096(16) -0.0073(16) -0.0050(17)
C25 0.0325(19) 0.043(2) 0.0391(19) -0.0151(16) -0.0110(15) 0.0047(15)
C16 0.049(2) 0.057(2) 0.0322(19) -0.0043(18) -0.0031(17) -0.0083(19)
C24 0.038(2) 0.077(3) 0.0335(19) -0.016(2) -0.0048(17) -0.001(2)
C22 0.035(2) 0.067(3) 0.0331(19) -0.0190(18) -0.0033(16) 0.0002(18)
C27 0.057(3) 0.047(2) 0.042(2) -0.0160(18) 0.0064(19) 0.0114(19)
C19 0.044(2) 0.051(2) 0.0371(19) -0.0102(17) 0.0015(17) -0.0215(18)
C11 0.055(3) 0.046(2) 0.047(2) -0.0181(18) -0.0077(19) -0.0124(19)
C7 0.047(3) 0.079(3) 0.046(2) -0.024(2) -0.0156(19) -0.005(2)
C13 0.098(4) 0.056(3) 0.059(3) -0.036(2) 0.009(3) -0.022(3)
C15 0.050(3) 0.065(3) 0.051(2) -0.005(2) -0.016(2) 0.009(2)
C8 0.035(2) 0.064(3) 0.041(2) -0.0199(19) 0.0022(17) -0.0095(18)
C20 0.077(3) 0.038(2) 0.057(3) -0.0035(19) -0.010(2) -0.017(2)
C21 0.087(4) 0.055(3) 0.052(3) -0.019(2) -0.008(2) -0.028(2)
C12 0.102(4) 0.054(3) 0.078(3) -0.030(3) 0.020(3) -0.036(3)
C28 0.107(4) 0.052(3) 0.053(3) -0.032(2) -0.005(3) 0.008(3)
C4 0.070(3) 0.037(2) 0.056(3) -0.0064(19) 0.001(2) 0.009(2)
C29 0.097(4) 0.051(3) 0.072(3) -0.027(2) -0.017(3) 0.036(3)
C5 0.069(3) 0.048(2) 0.045(2) -0.0220(19) -0.006(2) 0.015(2)
C23 0.046(3) 0.107(4) 0.037(2) -0.015(2) -0.0007(19) 0.015(3)
C31 0.044(3) 0.069(3) 0.061(3) 0.010(2) 0.004(2) -0.014(2)

loop_
_atom_type_symbol
_atom_type_description
_atom_type_scat_dispersion_real
_atom_type_scat_dispersion_imag
_atom_type_scat_source
C C 0.0033 0.0016 'International Tables Vol C Tables 4.2.6.8 and 6.1.1.4'
H H 0.0000 0.0000 'International Tables Vol C Tables 4.2.6.8 and 6.1.1.4'
N N 0.0061 0.0033 'International Tables Vol C Tables 4.2.6.8 and 6.1.1.4'
P P 0.1023 0.0942 'International Tables Vol C Tables 4.2.6.8 and 6.1.1.4'
Cl Cl 0.1484 0.1585 'International Tables Vol C Tables 4.2.6.8 and 6.1.1.4'
Co Co 0.3494 0.9721 'International Tables Vol C Tables 4.2.6.8 and 6.1.1.4'

loop_
_geom_angle_atom_site_label_1
_geom_angle_atom_site_label_2
_geom_angle_atom_site_label_3
_geom_angle
N2 Co2 P3 87.53(9)
N2 Co2 P4 87.87(9)
P3 Co2 P4 168.63(4)
N2 Co2 Cl2 91.11(8)
P3 Co2 Cl2 94.82(4)
P4 Co2 Cl2 95.66(4)
N2 Co2 H101 91.1(14)
P3 Co2 H101 85.9(14)
P4 Co2 H101 83.8(14)
Cl2 Co2 H101 177.7(14)
N2 Co2 H102 175.8(15)
P3 Co2 H102 93.9(15)
P4 Co2 H102 90.0(15)
Cl2 Co2 H102 92.7(15)
H101 Co2 H102 85(2)
N1 Co1 P1 88.01(9)
N1 Co1 P2 86.92(9)
P1 Co1 P2 169.36(4)
N1 Co1 Cl1 90.61(8)
P1 Co1 Cl1 93.74(4)
P2 Co1 Cl1 95.67(4)
N1 Co1 H104 173.4(14)
P1 Co1 H104 91.3(14)
P2 Co1 H104 92.7(14)
Cl1 Co1 H104 96.0(14)
N1 Co1 H103 93.7(16)
P1 Co1 H103 86.3(17)
P2 Co1 H103 84.7(17)
Cl1 Co1 H103 175.7(16)
H104 Co1 H103 80(2)
C11 P1 C10 107.16(19)
C11 P1 C14 105.06(19)
C10 P1 C14 100.40(18)
C11 P1 Co1 120.04(15)
C10 P1 Co1 101.00(13)
C14 P1 Co1 120.47(13)
C26 P4 C30 101.45(18)
C26 P4 C27 107.00(19)
C30 P4 C27 104.74(19)
C26 P4 Co2 101.37(13)
C30 P4 Co2 119.46(13)
C27 P4 Co2 120.43(15)
C19 P3 C18 105.49(18)
C19 P3 C22 106.3(2)
C18 P3 C22 101.93(18)
C19 P3 Co2 120.47(14)
C18 P3 Co2 101.70(13)
C22 P3 Co2 118.30(13)
C3 P2 C6 106.60(18)
C3 P2 C2 104.62(16)
C6 P2 C2 101.52(17)
C3 P2 Co1 120.84(13)
C6 P2 Co1 118.07(12)
C2 P2 Co1 102.33(12)
C9 N1 C1 111.0(3)
C9 N1 Co1 113.7(2)
C1 N1 Co1 113.2(2)
C9 N1 H1 106.0
C1 N1 H1 106.0
Co1 N1 H1 106.0
C17 N2 C25 111.0(3)
C17 N2 Co2 114.5(2)
C25 N2 Co2 112.5(2)
C17 N2 H2 106.0
C25 N2 H2 106.0
Co2 N2 H2 106.0
N2 C17 C18 110.2(3)
N2 C17 H17A 109.6
C18 C17 H17A 109.6
N2 C17 H17B 109.6
C18 C17 H17B 109.6
H17A C17 H17B 108.1
N1 C1 C2 109.7(3)
N1 C1 H1A 109.7
C2 C1 H1A 109.7
N1 C1 H1B 109.7
C2 C1 H1B 109.7
H1A C1 H1B 108.2
C1 C2 P2 108.4(2)
C1 C2 H2A 110.0
P2 C2 H2A 110.0
C1 C2 H2B 110.0
P2 C2 H2B 110.0
H2A C2 H2B 108.4
C17 C18 P3 108.6(2)
C17 C18 H18A 110.0
P3 C18 H18A 110.0
C17 C18 H18B 110.0
P3 C18 H18B 110.0
H18A C18 H18B 108.4
C9 C10 P1 109.1(3)
C9 C10 H10A 109.9
P1 C10 H10A 109.9
C9 C10 H10B 109.9
P1 C10 H10B 109.9
H10A C10 H10B 108.3
C4 C3 C5 110.2(4)
C4 C3 P2 112.5(3)
C5 C3 P2 111.3(3)
C4 C3 H3 107.5
C5 C3 H3 107.5
P2 C3 H3 107.5
C32 C30 C31 111.7(4)
C32 C30 P4 112.0(3)
C31 C30 P4 114.6(3)
C32 C30 H30 105.9
C31 C30 H30 105.9
P4 C30 H30 105.9
C30 C32 H32A 109.5
C30 C32 H32B 109.5
H32A C32 H32B 109.5
C30 C32 H32C 109.5
H32A C32 H32C 109.5
H32B C32 H32C 109.5
C25 C26 P4 108.8(3)
C25 C26 H26A 109.9
P4 C26 H26A 109.9
C25 C26 H26B 109.9
P4 C26 H26B 109.9
H26A C26 H26B 108.3
C8 C6 C7 111.6(3)
C8 C6 P2 112.6(3)
C7 C6 P2 115.5(3)
C8 C6 H6 105.4
C7 C6 H6 105.4
P2 C6 H6 105.4
N1 C9 C10 110.1(3)
N1 C9 H9A 109.6
C10 C9 H9A 109.6
N1 C9 H9B 109.6
C10 C9 H9B 109.6
H9A C9 H9B 108.2
C15 C14 C16 112.4(3)
C15 C14 P1 114.3(3)
C16 C14 P1 111.7(3)
C15 C14 H14 105.9
C16 C14 H14 105.9
P1 C14 H14 105.9
N2 C25 C26 109.0(3)
N2 C25 H25A 109.9
C26 C25 H25A 109.9
N2 C25 H25B 109.9
C26 C25 H25B 109.9
H25A C25 H25B 108.3
C14 C16 H16A 109.5
C14 C16 H16B 109.5
H16A C16 H16B 109.5
C14 C16 H16C 109.5
H16A C16 H16C 109.5
H16B C16 H16C 109.5
C22 C24 H24A 109.5
C22 C24 H24B 109.5
H24A C24 H24B 109.5
C22 C24 H24C 109.5
H24A C24 H24C 109.5
H24B C24 H24C 109.5
C23 C22 C24 111.6(3)
C23 C22 P3 115.8(3)
C24 C22 P3 112.2(3)
C23 C22 H22 105.4
C24 C22 H22 105.4
P3 C22 H22 105.4
C29 C27 C28 110.1(4)
C29 C27 P4 112.4(3)
C28 C27 P4 110.4(3)
C29 C27 H27 107.9
C28 C27 H27 107.9
P4 C27 H27 107.9
C20 C19 C21 110.4(4)
C20 C19 P3 111.6(3)
C21 C19 P3 110.7(3)
C20 C19 H19 108.0
C21 C19 H19 108.0
P3 C19 H19 108.0
C12 C11 C13 110.2(4)
C12 C11 P1 112.3(3)
C13 C11 P1 110.8(3)
C12 C11 H11 107.8
C13 C11 H11 107.8
P1 C11 H11 107.8
C6 C7 H7A 109.5
C6 C7 H7B 109.5
H7A C7 H7B 109.5
C6 C7 H7C 109.5
H7A C7 H7C 109.5
H7B C7 H7C 109.5
C11 C13 H13A 109.5
C11 C13 H13B 109.5
H13A C13 H13B 109.5
C11 C13 H13C 109.5
H13A C13 H13C 109.5
H13B C13 H13C 109.5
C14 C15 H15A 109.5
C14 C15 H15B 109.5
H15A C15 H15B 109.5
C14 C15 H15C 109.5
H15A C15 H15C 109.5
H15B C15 H15C 109.5
C6 C8 H8A 109.5
C6 C8 H8B 109.5
H8A C8 H8B 109.5
C6 C8 H8C 109.5
H8A C8 H8C 109.5
H8B C8 H8C 109.5
C19 C20 H20A 109.5
C19 C20 H20B 109.5
H20A C20 H20B 109.5
C19 C20 H20C 109.5
H20A C20 H20C 109.5
H20B C20 H20C 109.5
C19 C21 H21A 109.5
C19 C21 H21B 109.5
H21A C21 H21B 109.5
C19 C21 H21C 109.5
H21A C21 H21C 109.5
H21B C21 H21C 109.5
C11 C12 H12A 109.5
C11 C12 H12B 109.5
H12A C12 H12B 109.5
C11 C12 H12C 109.5
H12A C12 H12C 109.5
H12B C12 H12C 109.5
C27 C28 H28A 109.5
C27 C28 H28B 109.5
H28A C28 H28B 109.5
C27 C28 H28C 109.5
H28A C28 H28C 109.5
H28B C28 H28C 109.5
C3 C4 H4A 109.5
C3 C4 H4B 109.5
H4A C4 H4B 109.5
C3 C4 H4C 109.5
H4A C4 H4C 109.5
H4B C4 H4C 109.5
C27 C29 H29A 109.5
C27 C29 H29B 109.5
H29A C29 H29B 109.5
C27 C29 H29C 109.5
H29A C29 H29C 109.5
H29B C29 H29C 109.5
C3 C5 H5A 109.5
C3 C5 H5B 109.5
H5A C5 H5B 109.5
C3 C5 H5C 109.5
H5A C5 H5C 109.5
H5B C5 H5C 109.5
C22 C23 H23A 109.5
C22 C23 H23B 109.5
H23A C23 H23B 109.5
C22 C23 H23C 109.5
H23A C23 H23C 109.5
H23B C23 H23C 109.5
C30 C31 H31A 109.5
C30 C31 H31B 109.5
H31A C31 H31B 109.5
C30 C31 H31C 109.5
H31A C31 H31C 109.5
H31B C31 H31C 109.5

loop_
_geom_bond_atom_site_label_1
_geom_bond_atom_site_label_2
_geom_bond_distance
Co2 N2 2.036(3)
Co2 P3 2.1354(13)
Co2 P4 2.1366(14)
Co2 Cl2 2.3312(16)
Co2 H101 1.47(4)
Co2 H102 1.39(4)
Co1 N1 2.041(3)
Co1 P1 2.1438(13)
Co1 P2 2.1451(13)
Co1 Cl1 2.3238(15)
Co1 H104 1.36(3)
Co1 H103 1.44(4)
P1 C11 1.833(4)
P1 C10 1.836(4)
P1 C14 1.855(4)
P4 C26 1.833(4)
P4 C30 1.843(4)
P4 C27 1.846(4)
P3 C19 1.830(4)
P3 C18 1.842(4)
P3 C22 1.846(4)
P2 C3 1.834(4)
P2 C6 1.836(4)
P2 C2 1.836(3)
N1 C9 1.466(4)
N1 C1 1.473(4)
N1 H1 0.9100
N2 C17 1.469(4)
N2 C25 1.480(4)
N2 H2 0.9100
C17 C18 1.508(5)
C17 H17A 0.9700
C17 H17B 0.9700
C1 C2 1.511(5)
C1 H1A 0.9700
C1 H1B 0.9700
C2 H2A 0.9700
C2 H2B 0.9700
C18 H18A 0.9700
C18 H18B 0.9700
C10 C9 1.514(5)
C10 H10A 0.9700
C10 H10B 0.9700
C3 C4 1.506(6)
C3 C5 1.526(5)
C3 H3 0.9800
C30 C32 1.501(6)
C30 C31 1.517(5)
C30 H30 0.9800
C32 H32A 0.9600
C32 H32B 0.9600
C32 H32C 0.9600
C26 C25 1.512(5)
C26 H26A 0.9700
C26 H26B 0.9700
C6 C8 1.522(5)
C6 C7 1.524(5)
C6 H6 0.9800
C9 H9A 0.9700
C9 H9B 0.9700
C14 C15 1.506(6)
C14 C16 1.507(5)
C14 H14 0.9800
C25 H25A 0.9700
C25 H25B 0.9700
C16 H16A 0.9600
C16 H16B 0.9600
C16 H16C 0.9600
C24 C22 1.517(5)
C24 H24A 0.9600
C24 H24B 0.9600
C24 H24C 0.9600
C22 C23 1.513(5)
C22 H22 0.9800
C27 C29 1.523(6)
C27 C28 1.526(7)
C27 H27 0.9800
C19 C20 1.521(6)
C19 C21 1.522(6)
C19 H19 0.9800
C11 C12 1.511(6)
C11 C13 1.517(6)
C11 H11 0.9800
C7 H7A 0.9600
C7 H7B 0.9600
C7 H7C 0.9600
C13 H13A 0.9600
C13 H13B 0.9600
C13 H13C 0.9600
C15 H15A 0.9600
C15 H15B 0.9600
C15 H15C 0.9600
C8 H8A 0.9600
C8 H8B 0.9600
C8 H8C 0.9600
C20 H20A 0.9600
C20 H20B 0.9600
C20 H20C 0.9600
C21 H21A 0.9600
C21 H21B 0.9600
C21 H21C 0.9600
C12 H12A 0.9600
C12 H12B 0.9600
C12 H12C 0.9600
C28 H28A 0.9600
C28 H28B 0.9600
C28 H28C 0.9600
C4 H4A 0.9600
C4 H4B 0.9600
C4 H4C 0.9600
C29 H29A 0.9600
C29 H29B 0.9600
C29 H29C 0.9600
C5 H5A 0.9600
C5 H5B 0.9600
C5 H5C 0.9600
C23 H23A 0.9600
C23 H23B 0.9600
C23 H23C 0.9600
C31 H31A 0.9600
C31 H31B 0.9600
C31 H31C 0.9600
